data_4025765
loop_
_publ_author_name
'Tyrone C. Casey'
'Julie Carlisle'
'Patrizia Tisselli'
'Louise Male'
'Neil Spencer'
'Richard S. Grainger'

_publ_contact_author_address
;
School of Chemistry, University of Birmingham, Edgbaston,
Birmingham, B15 2TT, UK.
;
_publ_contact_author_email r.s.grainger@bham.ac.uk
_publ_contact_author_fax '0121 414 4403'
_publ_contact_author_name 'Richard S. Grainger'
_publ_contact_author_phone '0121 414 4465'
_publ_section_title
;
 Stereoselective \a,\a'-Annelation Reactions of 1,3-Dioxan-5-ones
;
_journal_name_full 'Journal of Organic Chemistry'
_journal_page_first 7461
_journal_page_last 7464
_journal_paper_doi 10.1021/jo101531b
_journal_volume 75
_journal_year 2010
_chemical_formula_moiety 'C11 H16 O5'
_chemical_formula_sum 'C11 H16 O5'
_chemical_formula_weight 228.24
_chemical_name_systematic
;
Methyl 3,3-Dimethyl-9-oxo-2,4-dioxabicyclo[3.3.1]nonane-7\a-carboxylate
;
_space_group_IT_number 2
_symmetry_cell_setting triclinic
_symmetry_space_group_name_Hall '-P 1'
_symmetry_space_group_name_H-M 'P -1'
_atom_sites_solution_hydrogens geom
_atom_sites_solution_primary direct
_atom_sites_solution_secondary difmap
_audit_creation_method SHELXL-97
_cell_angle_alpha 108.7380(10)
_cell_angle_beta 107.450(2)
_cell_angle_gamma 94.121(2)
_cell_formula_units_Z 2
_cell_length_a 7.9524(2)
_cell_length_b 8.2007(2)
_cell_length_c 9.4468(2)
_cell_measurement_reflns_used 9863
_cell_measurement_temperature 120(2)
_cell_measurement_theta_max 27.48
_cell_measurement_theta_min 2.91
_cell_volume 546.84(2)
_computing_cell_refinement 'DENZO (Otwinowski & Minor, 1997) & COLLECT (Hooft, R.W.W., 1998)'
_computing_data_collection 'COLLECT (Hooft, R.W.W., 1998)'
_computing_data_reduction 'DENZO (Otwinowski & Minor, 1997) & COLLECT (Hooft, R.W.W., 1998)'
_computing_molecular_graphics 'Ortep-3 for Windows (Farrugia, 1997)'
_computing_publication_material 'WinGX (Farrugia, 1999)'
_computing_structure_refinement 'SHELXL-97 (Sheldrick, 2008)'
_computing_structure_solution
;
SIR92, (Altomare, Cascarano, Giacovazzo, Guagliardi, Burla, Polidori &
Camalli, 1994)
;
_diffrn_ambient_temperature 120(2)
_diffrn_detector_area_resol_mean '4096x4096pixels / 62x62mm'
_diffrn_measured_fraction_theta_full 0.991
_diffrn_measured_fraction_theta_max 0.991
_diffrn_measurement_device_type 'Bruker-Nonius APEX II CCD camera on \k-goniostat'
_diffrn_measurement_method '\f & \w scans'
_diffrn_radiation_monochromator '10cm confocal mirrors'
_diffrn_radiation_source 'Bruker-Nonius FR591 rotating anode'
_diffrn_radiation_type MoK\a
_diffrn_radiation_wavelength 0.71073
_diffrn_reflns_av_R_equivalents 0.0379
_diffrn_reflns_av_sigmaI/netI 0.0280
_diffrn_reflns_limit_h_max 10
_diffrn_reflns_limit_h_min -10
_diffrn_reflns_limit_k_max 10
_diffrn_reflns_limit_k_min -10
_diffrn_reflns_limit_l_max 12
_diffrn_reflns_limit_l_min -12
_diffrn_reflns_number 13210
_diffrn_reflns_theta_full 27.48
_diffrn_reflns_theta_max 27.48
_diffrn_reflns_theta_min 3.74
_exptl_absorpt_coefficient_mu 0.109
_exptl_absorpt_correction_T_max 0.9913
_exptl_absorpt_correction_T_min 0.9891
_exptl_absorpt_correction_type multi-scan
_exptl_absorpt_process_details 'SADABS 2007/2 (Sheldrick, G.M., 2007)'
_exptl_crystal_colour Colourless
_exptl_crystal_density_diffrn 1.386
_exptl_crystal_density_method 'not measured'
_exptl_crystal_description Block
_exptl_crystal_F_000 244
_exptl_crystal_size_max 0.10
_exptl_crystal_size_mid 0.09
_exptl_crystal_size_min 0.08
_refine_diff_density_max 0.334
_refine_diff_density_min -0.237
_refine_diff_density_rms 0.048
_refine_ls_extinction_method none
_refine_ls_goodness_of_fit_ref 1.063
_refine_ls_hydrogen_treatment constr
_refine_ls_matrix_type full
_refine_ls_number_parameters 148
_refine_ls_number_reflns 2497
_refine_ls_number_restraints 0
_refine_ls_restrained_S_all 1.063
_refine_ls_R_factor_all 0.0462
_refine_ls_R_factor_gt 0.0385
_refine_ls_shift/su_max 0.000
_refine_ls_shift/su_mean 0.000
_refine_ls_structure_factor_coef Fsqd
_refine_ls_weighting_details 'calc w=1/[\s^2^(Fo^2^)+(0.0311P)^2^+0.2891P] where P=(Fo^2^+2Fc^2^)/3'
_refine_ls_weighting_scheme calc
_refine_ls_wR_factor_gt 0.0871
_refine_ls_wR_factor_ref 0.0933
_reflns_number_gt 2185
_reflns_number_total 2497
_reflns_threshold_expression >2\s(I)
_cod_data_source_file jo101531b_si_001.cif
_cod_data_source_block 5a
_cod_depositor_comments
;
The following automatic conversions were performed:

'_symmetry_cell_setting' value 'Triclinic' changed to 'triclinic'
according to the built-in table from CIF Core dictionary named
'cif_core.dic' version 2.4.1 from
2010-06-29.

'_exptl_absorpt_correction_type' value 'Multi-scan'
changed to 'multi-scan' according to the built-in table from CIF Core
dictionary named 'cif_core.dic' version 2.4.1 from 2010-06-29.

Automatic conversion script
Id: cif_fix_values 1646 2011-03-28 12:23:43Z adriana 
;
_cod_database_code 4025765

loop_
_symmetry_equiv_pos_as_xyz
'x, y, z'
'-x, -y, -z'

loop_
_atom_site_label
_atom_site_type_symbol
_atom_site_fract_x
_atom_site_fract_y
_atom_site_fract_z
_atom_site_U_iso_or_equiv
_atom_site_adp_type
_atom_site_occupancy
_atom_site_symmetry_multiplicity
_atom_site_calc_flag
_atom_site_refinement_flags
_atom_site_disorder_assembly
_atom_site_disorder_group
C1 C 0.42350(16) 0.31305(16) 0.60677(15) 0.0175(3) Uani 1 1 d . . .
C2 C 0.48157(16) 0.37688(16) 0.78602(14) 0.0165(2) Uani 1 1 d . . .
H2 H 0.5837 0.4789 0.8372 0.020 Uiso 1 1 calc R . .
C3 C 0.53678(16) 0.21584(16) 0.82435(15) 0.0179(3) Uani 1 1 d . . .
H3A H 0.5841 0.2465 0.9411 0.022 Uiso 1 1 calc R . .
H3B H 0.6329 0.1783 0.7817 0.022 Uiso 1 1 calc R . .
C4 C 0.37332(16) 0.06480(16) 0.74982(15) 0.0177(3) Uani 1 1 d . . .
H4 H 0.4235 -0.0433 0.7511 0.021 Uiso 1 1 calc R . .
C5 C 0.27054(17) 0.03104(16) 0.57344(15) 0.0190(3) Uani 1 1 d . . .
H5A H 0.1520 -0.0431 0.5420 0.023 Uiso 1 1 calc R . .
H5B H 0.3372 -0.0363 0.5086 0.023 Uiso 1 1 calc R . .
C6 C 0.24090(16) 0.19724(16) 0.53266(14) 0.0180(3) Uani 1 1 d . . .
H6 H 0.2000 0.1651 0.4146 0.022 Uiso 1 1 calc R . .
C7 C 0.18049(16) 0.43815(16) 0.72809(14) 0.0177(3) Uani 1 1 d . . .
C8 C 0.25051(17) 0.08158(16) 0.84790(15) 0.0185(3) Uani 1 1 d . . .
C9 C 0.23976(19) 0.1552(2) 1.10758(16) 0.0266(3) Uani 1 1 d . . .
H9A H 0.3184 0.2094 1.2189 0.040 Uiso 1 1 calc R . .
H9B H 0.1797 0.0377 1.0888 0.040 Uiso 1 1 calc R . .
H9C H 0.1496 0.2272 1.0845 0.040 Uiso 1 1 calc R . .
C10 C 0.22510(18) 0.59385(17) 0.68220(16) 0.0223(3) Uani 1 1 d . . .
H10A H 0.3081 0.5681 0.6228 0.033 Uiso 1 1 calc R . .
H10B H 0.2812 0.6981 0.7786 0.033 Uiso 1 1 calc R . .
H10C H 0.1147 0.6154 0.6156 0.033 Uiso 1 1 calc R . .
C11 C 0.03795(18) 0.46139(18) 0.80497(17) 0.0242(3) Uani 1 1 d . . .
H11A H -0.0739 0.4681 0.7289 0.036 Uiso 1 1 calc R . .
H11B H 0.0777 0.5697 0.8988 0.036 Uiso 1 1 calc R . .
H11C H 0.0176 0.3614 0.8371 0.036 Uiso 1 1 calc R . .
O1 O 0.52390(12) 0.32701(13) 0.53478(11) 0.0235(2) Uani 1 1 d . . .
O2 O 0.33375(11) 0.41555(11) 0.84120(10) 0.0174(2) Uani 1 1 d . . .
O3 O 0.11060(11) 0.27989(11) 0.59267(10) 0.0193(2) Uani 1 1 d . . .
O4 O 0.08968(12) 0.03571(13) 0.79538(11) 0.0257(2) Uani 1 1 d . . .
O5 O 0.34520(12) 0.14222(13) 1.00513(11) 0.0221(2) Uani 1 1 d . . .

loop_
_atom_site_aniso_label
_atom_site_aniso_U_11
_atom_site_aniso_U_22
_atom_site_aniso_U_33
_atom_site_aniso_U_23
_atom_site_aniso_U_13
_atom_site_aniso_U_12
C1 0.0205(6) 0.0157(6) 0.0192(6) 0.0080(5) 0.0085(5) 0.0052(5)
C2 0.0143(6) 0.0171(6) 0.0176(6) 0.0057(5) 0.0056(5) 0.0012(4)
C3 0.0160(6) 0.0190(6) 0.0188(6) 0.0071(5) 0.0057(5) 0.0034(5)
C4 0.0190(6) 0.0151(6) 0.0210(6) 0.0075(5) 0.0083(5) 0.0041(5)
C5 0.0190(6) 0.0168(6) 0.0184(6) 0.0022(5) 0.0073(5) 0.0016(5)
C6 0.0189(6) 0.0202(6) 0.0140(5) 0.0044(5) 0.0063(5) 0.0030(5)
C7 0.0174(6) 0.0178(6) 0.0164(6) 0.0056(5) 0.0040(5) 0.0039(5)
C8 0.0221(6) 0.0151(6) 0.0210(6) 0.0086(5) 0.0087(5) 0.0034(5)
C9 0.0283(7) 0.0353(8) 0.0236(7) 0.0147(6) 0.0141(6) 0.0089(6)
C10 0.0258(7) 0.0187(6) 0.0231(6) 0.0099(5) 0.0068(5) 0.0048(5)
C11 0.0244(7) 0.0261(7) 0.0261(7) 0.0096(5) 0.0128(5) 0.0090(5)
O1 0.0247(5) 0.0280(5) 0.0245(5) 0.0128(4) 0.0140(4) 0.0050(4)
O2 0.0179(4) 0.0204(4) 0.0155(4) 0.0074(3) 0.0066(3) 0.0057(3)
O3 0.0161(4) 0.0184(4) 0.0196(4) 0.0031(3) 0.0051(3) 0.0023(3)
O4 0.0204(5) 0.0293(5) 0.0270(5) 0.0100(4) 0.0089(4) -0.0010(4)
O5 0.0217(5) 0.0295(5) 0.0190(4) 0.0116(4) 0.0091(4) 0.0055(4)

loop_
_atom_type_symbol
_atom_type_description
_atom_type_scat_dispersion_real
_atom_type_scat_dispersion_imag
_atom_type_scat_source
C C 0.0033 0.0016 'International Tables Vol C Tables 4.2.6.8 and 6.1.1.4'
H H 0.0000 0.0000 'International Tables Vol C Tables 4.2.6.8 and 6.1.1.4'
O O 0.0106 0.0060 'International Tables Vol C Tables 4.2.6.8 and 6.1.1.4'

loop_
_geom_angle_atom_site_label_1
_geom_angle_atom_site_label_2
_geom_angle_atom_site_label_3
_geom_angle
_geom_angle_site_symmetry_1
_geom_angle_site_symmetry_3
_geom_angle_publ_flag
O1 C1 C6 124.51(11) . . ?
O1 C1 C2 123.62(11) . . ?
C6 C1 C2 110.56(10) . . ?
O2 C2 C1 111.72(9) . . ?
O2 C2 C3 106.40(9) . . ?
C1 C2 C3 103.36(10) . . ?
O2 C2 H2 111.7 . . ?
C1 C2 H2 111.7 . . ?
C3 C2 H2 111.7 . . ?
C2 C3 C4 109.85(10) . . ?
C2 C3 H3A 109.7 . . ?
C4 C3 H3A 109.7 . . ?
C2 C3 H3B 109.7 . . ?
C4 C3 H3B 109.7 . . ?
H3A C3 H3B 108.2 . . ?
C8 C4 C5 112.58(10) . . ?
C8 C4 C3 113.29(10) . . ?
C5 C4 C3 113.09(10) . . ?
C8 C4 H4 105.7 . . ?
C5 C4 H4 105.7 . . ?
C3 C4 H4 105.7 . . ?
C4 C5 C6 115.23(10) . . ?
C4 C5 H5A 108.5 . . ?
C6 C5 H5A 108.5 . . ?
C4 C5 H5B 108.5 . . ?
C6 C5 H5B 108.5 . . ?
H5A C5 H5B 107.5 . . ?
O3 C6 C1 112.27(10) . . ?
O3 C6 C5 111.65(10) . . ?
C1 C6 C5 104.55(10) . . ?
O3 C6 H6 109.4 . . ?
C1 C6 H6 109.4 . . ?
C5 C6 H6 109.4 . . ?
O3 C7 O2 109.58(10) . . ?
O3 C7 C11 105.53(10) . . ?
O2 C7 C11 106.05(10) . . ?
O3 C7 C10 111.80(10) . . ?
O2 C7 C10 111.37(10) . . ?
C11 C7 C10 112.18(11) . . ?
O4 C8 O5 122.76(12) . . ?
O4 C8 C4 125.63(12) . . ?
O5 C8 C4 111.41(10) . . ?
O5 C9 H9A 109.5 . . ?
O5 C9 H9B 109.5 . . ?
H9A C9 H9B 109.5 . . ?
O5 C9 H9C 109.5 . . ?
H9A C9 H9C 109.5 . . ?
H9B C9 H9C 109.5 . . ?
C7 C10 H10A 109.5 . . ?
C7 C10 H10B 109.5 . . ?
H10A C10 H10B 109.5 . . ?
C7 C10 H10C 109.5 . . ?
H10A C10 H10C 109.5 . . ?
H10B C10 H10C 109.5 . . ?
C7 C11 H11A 109.5 . . ?
C7 C11 H11B 109.5 . . ?
H11A C11 H11B 109.5 . . ?
C7 C11 H11C 109.5 . . ?
H11A C11 H11C 109.5 . . ?
H11B C11 H11C 109.5 . . ?
C7 O2 C2 115.03(9) . . ?
C7 O3 C6 115.67(9) . . ?
C8 O5 C9 115.31(10) . . ?

loop_
_geom_bond_atom_site_label_1
_geom_bond_atom_site_label_2
_geom_bond_distance
_geom_bond_site_symmetry_2
_geom_bond_publ_flag
C1 O1 1.2147(15) . ?
C1 C6 1.5052(17) . ?
C1 C2 1.5105(17) . ?
C2 O2 1.4385(14) . ?
C2 C3 1.5373(17) . ?
C2 H2 1.0000 . ?
C3 C4 1.5424(17) . ?
C3 H3A 0.9900 . ?
C3 H3B 0.9900 . ?
C4 C8 1.5203(17) . ?
C4 C5 1.5412(17) . ?
C4 H4 1.0000 . ?
C5 C6 1.5462(18) . ?
C5 H5A 0.9900 . ?
C5 H5B 0.9900 . ?
C6 O3 1.4355(14) . ?
C6 H6 1.0000 . ?
C7 O3 1.4258(15) . ?
C7 O2 1.4284(15) . ?
C7 C11 1.5115(17) . ?
C7 C10 1.5254(17) . ?
C8 O4 1.2058(16) . ?
C8 O5 1.3496(15) . ?
C9 O5 1.4438(15) . ?
C9 H9A 0.9800 . ?
C9 H9B 0.9800 . ?
C9 H9C 0.9800 . ?
C10 H10A 0.9800 . ?
C10 H10B 0.9800 . ?
C10 H10C 0.9800 . ?
C11 H11A 0.9800 . ?
C11 H11B 0.9800 . ?
C11 H11C 0.9800 . ?

loop_
_geom_torsion_atom_site_label_1
_geom_torsion_atom_site_label_2
_geom_torsion_atom_site_label_3
_geom_torsion_atom_site_label_4
_geom_torsion
_geom_torsion_site_symmetry_1
_geom_torsion_site_symmetry_2
_geom_torsion_site_symmetry_3
_geom_torsion_site_symmetry_4
_geom_torsion_publ_flag
O1 C1 C2 O2 154.67(11) . . . . ?
C6 C1 C2 O2 -37.92(13) . . . . ?
O1 C1 C2 C3 -91.32(14) . . . . ?
C6 C1 C2 C3 76.10(12) . . . . ?
O2 C2 C3 C4 55.29(12) . . . . ?
C1 C2 C3 C4 -62.51(12) . . . . ?
C2 C3 C4 C8 -80.75(12) . . . . ?
C2 C3 C4 C5 48.90(13) . . . . ?
C8 C4 C5 C6 86.86(13) . . . . ?
C3 C4 C5 C6 -43.15(14) . . . . ?
O1 C1 C6 O3 -139.49(12) . . . . ?
C2 C1 C6 O3 53.22(13) . . . . ?
O1 C1 C6 C5 99.30(14) . . . . ?
C2 C1 C6 C5 -67.98(12) . . . . ?
C4 C5 C6 O3 -71.85(13) . . . . ?
C4 C5 C6 C1 49.76(13) . . . . ?
C5 C4 C8 O4 16.34(17) . . . . ?
C3 C4 C8 O4 146.25(13) . . . . ?
C5 C4 C8 O5 -168.76(10) . . . . ?
C3 C4 C8 O5 -38.86(14) . . . . ?
O3 C7 O2 C2 61.73(12) . . . . ?
C11 C7 O2 C2 175.19(9) . . . . ?
C10 C7 O2 C2 -62.51(13) . . . . ?
C1 C2 O2 C7 -17.92(13) . . . . ?
C3 C2 O2 C7 -130.04(10) . . . . ?
O2 C7 O3 C6 -45.17(13) . . . . ?
C11 C7 O3 C6 -158.96(10) . . . . ?
C10 C7 O3 C6 78.81(13) . . . . ?
C1 C6 O3 C7 -10.82(14) . . . . ?
C5 C6 O3 C7 106.21(11) . . . . ?
O4 C8 O5 C9 -2.34(18) . . . . ?
C4 C8 O5 C9 -177.40(10) . . . . ?
